data_1569861
loop_
_publ_author_name
'Nakatani, Riki'
'Biswas, Sourav'
'Irie, Tsukasa'
'Sakai, Jin'
'Hirayama, Daisuke'
'Kawawaki, Tokuhisa'
'Niihori, Yoshiki'
'Das, Saikat'
'Negishi, Yuichi'

_publ_section_title
;
 A new two-dimensional luminescent Ag<sub>12</sub> cluster-assembled
 material and its catalytic activity for reduction of
 hexacyanoferrate(III).
;
_journal_issue 40
_journal_name_full Nanoscale
_journal_page_first 16299
_journal_page_last 16306
_journal_paper_doi 10.1039/d3nr03343k
_journal_volume 15
_journal_year 2023
_chemical_formula_moiety 'C84 H84 Ag12 F18 N12 O18 S6, 6(C5 H6 N O)'
_chemical_formula_sum 'C114 H120 Ag12 F18 N18 O24 S6'
_chemical_formula_weight 3955.07
_space_group_crystal_system trigonal
_space_group_IT_number 148
_space_group_name_Hall '-R 3'
_space_group_name_H-M_alt 'R -3 :H'
_atom_sites_solution_hydrogens geom
_audit_block_doi 10.5517/ccdc.csd.cc2gfl8s
_audit_creation_date 2023-07-07
_audit_creation_method
; 
Olex2 1.5 
(compiled 2023.03.06 svn.rbb2c1857 for OlexSys, GUI svn.r6748) 
;
_audit_update_record
;
2023-07-07 deposited with the CCDC.	2023-09-11 downloaded from the CCDC.
;
_cell_angle_alpha 90
_cell_angle_beta 90
_cell_angle_gamma 120
_cell_formula_units_Z 3
_cell_length_a 24.1539(5)
_cell_length_b 24.1539(5)
_cell_length_c 20.9231(9)
_cell_measurement_reflns_used 9862
_cell_measurement_temperature 273.15
_cell_measurement_theta_max 30.56
_cell_measurement_theta_min 2.75
_cell_volume 10571.4(6)
_computing_cell_refinement 'SAINT V8.40B (?, 2016)'
_computing_data_collection 'Bruker APEX2'
_computing_data_reduction 'SAINT V8.40B (?, 2016)'
_computing_molecular_graphics 'Olex2 1.5 (Dolomanov et al., 2009)'
_computing_publication_material 'Olex2 1.5 (Dolomanov et al., 2009)'
_computing_structure_refinement 'SHELXL 2018/3 (Sheldrick, 2015)'
_computing_structure_solution 'SHELXT 2018/2 (Sheldrick, 2018)'
_diffrn_ambient_temperature 273.15
_diffrn_measured_fraction_theta_full 0.999
_diffrn_measured_fraction_theta_max 0.961
_diffrn_measurement_device_type 'Bruker APEX-II CCD'
_diffrn_measurement_method '\f and \w scans'
_diffrn_radiation_type MoK\a
_diffrn_radiation_wavelength 0.71073
_diffrn_reflns_av_R_equivalents 0.0482
_diffrn_reflns_av_unetI/netI 0.0251
_diffrn_reflns_Laue_measured_fraction_full 0.999
_diffrn_reflns_Laue_measured_fraction_max 0.961
_diffrn_reflns_limit_h_max 31
_diffrn_reflns_limit_h_min -32
_diffrn_reflns_limit_k_max 31
_diffrn_reflns_limit_k_min -32
_diffrn_reflns_limit_l_max 28
_diffrn_reflns_limit_l_min -27
_diffrn_reflns_number 47476
_diffrn_reflns_point_group_measured_fraction_full 0.999
_diffrn_reflns_point_group_measured_fraction_max 0.961
_diffrn_reflns_theta_full 25.242
_diffrn_reflns_theta_max 29.535
_diffrn_reflns_theta_min 2.177
_diffrn_standards_number 0
_exptl_absorpt_coefficient_mu 1.809
_exptl_absorpt_correction_T_max 0.7462
_exptl_absorpt_correction_T_min 0.6614
_exptl_absorpt_correction_type none
_exptl_absorpt_process_details
; 
SADABS-2016/2 (Bruker,2016/2) was used for absorption correction. 
wR2(int) was 0.0818 before and 0.0396 after correction. 
The Ratio of minimum to maximum transmission is 0.8864. 
The \l/2 correction factor is Not present. 
;
_exptl_crystal_colour yellow
_exptl_crystal_colour_primary yellow
_exptl_crystal_density_diffrn 1.864
_exptl_crystal_description block
_exptl_crystal_F_000 5832
_exptl_crystal_size_max 0.24
_exptl_crystal_size_mid 0.22
_exptl_crystal_size_min 0.2
_refine_diff_density_max 1.639
_refine_diff_density_min -1.300
_refine_diff_density_rms 0.121
_refine_ls_extinction_method none
_refine_ls_goodness_of_fit_ref 1.042
_refine_ls_hydrogen_treatment constr
_refine_ls_matrix_type full
_refine_ls_number_parameters 352
_refine_ls_number_reflns 6329
_refine_ls_number_restraints 628
_refine_ls_restrained_S_all 1.078
_refine_ls_R_factor_all 0.0441
_refine_ls_R_factor_gt 0.0357
_refine_ls_shift/su_max 0.001
_refine_ls_shift/su_mean 0.000
_refine_ls_structure_factor_coef Fsqd
_refine_ls_weighting_details 'w=1/[\s^2^(Fo^2^)+(0.0462P)^2^+80.3244P] where P=(Fo^2^+2Fc^2^)/3'
_refine_ls_weighting_scheme calc
_refine_ls_wR_factor_gt 0.0888
_refine_ls_wR_factor_ref 0.0962
_reflns_Friedel_coverage 0.000
_reflns_number_gt 5402
_reflns_number_total 6329
_reflns_threshold_expression 'I > 2\s(I)'
_cod_data_source_file d3nr03343k2.cif
_cod_data_source_block TUS_3
_cod_depositor_comments 'Adding full bibliography for 1569861.cif.'
_cod_original_sg_symbol_H-M 'R -3'
_cod_database_code 1569861
_shelx_shelxl_version_number 2018/3
_shelx_space_group_comment
; 
The symmetry employed for this shelxl refinement is uniquely defined 
by the following loop, which should always be used as a source of 
symmetry information in preference to the above space-group names. 
They are only intended as comments. 
;
_shelx_estimated_absorpt_t_max 0.714
_shelx_estimated_absorpt_t_min 0.671
_olex2_refinement_description
; 
1. Fixed Uiso 
 At 1.2 times of: 
  All C(H) groups 
 At 1.5 times of: 
  All C(H,H,H) groups 
2. Restrained distances 
 O4_$1-N3 
 3 with sigma of 0.001 
 O4-C14 \\sim O4A-C14A 
 with sigma of 0.02 
 C14-C15 \\sim C14A-C15A 
 with sigma of 0.02 
 C14-N16 \\sim C14A-N16A 
 with sigma of 0.02 
 C15-C \\sim C15A-CA 
 with sigma of 0.02 
 N16-C17 \\sim N16A-C17A 
 with sigma of 0.02 
 N16-C18 \\sim N16A-C18A 
 with sigma of 0.02 
 C18-C \\sim C18A-CA 
 with sigma of 0.02 
 O4-C15 \\sim O4A-C15A 
 with sigma of 0.04 
 O4-N16 \\sim O4A-N16A 
 with sigma of 0.04 
 C14-C17 \\sim C14A-C17A 
 with sigma of 0.04 
 C14-C18 \\sim C14A-C18A 
 with sigma of 0.04 
 C14-C \\sim C14A-CA 
 with sigma of 0.04 
 C15-N16 \\sim C15A-N16A 
 with sigma of 0.04 
 C15-C18 \\sim C15A-C18A 
 with sigma of 0.04 
 N16-C \\sim N16A-CA 
 with sigma of 0.04 
 C17-C18 \\sim C17A-C18A 
 with sigma of 0.04 
3. Rigid bond restraints 
 All non-hydrogen atoms 
 with sigma for 1-2 distances of 0.01 and sigma for 1-3 distances of 0.01 
4. Uiso/Uaniso restraints and constraints 
All non-hydrogen atoms have similar U: within 2A with sigma of 0.01 and sigma 
for terminal atoms of 0.02 within 2A 
Uanis(C17A) \\sim Ueq, Uanis(O4) \\sim Ueq: with sigma of 0.001 and sigma for 
terminal atoms of 0.002 
Uanis(C17) \\sim Ueq: with sigma of 0.0001 and sigma for terminal atoms of 
0.0002 
Uanis(C14) \\sim Ueq, Uanis(C15) \\sim Ueq, Uanis(C) \\sim Ueq, Uanis(C15A) 
\\sim Ueq, Uanis(C14A) \\sim Ueq, Uanis(N16A) \\sim Ueq, Uanis(N16) \\sim Ueq, 
Uanis(CA) \\sim Ueq, Uanis(C18A) \\sim Ueq, Uanis(O4A) \\sim Ueq: with sigma of 
0.01 and sigma for terminal atoms of 0.02 
Uanis(C17A) = Uanis(O4) 
5. Rigid body (RIGU) restrains 
 C17A, O4A, C14A, C15A, N16A, CA, C18A, O4, C14, C15, N16, C, C17, C18 
 with sigma for 1-2 distances of 0.001 and sigma for 1-3 distances of 0.001 
6. Others 
 Sof(O4A)=Sof(C14A)=Sof(C15A)=Sof(H15A)=Sof(CA)=Sof(HA)=Sof(C18A)=Sof(H18A)= 
 Sof(N16A)=Sof(C17A)=Sof(H17D)=Sof(H17E)=Sof(H17F)=1-FVAR(1) 
 Sof(O4)=Sof(C14)=Sof(C15)=Sof(H15)=Sof(N16)=Sof(C17)=Sof(H17A)=Sof(H17B)= 
 Sof(H17C)=Sof(C18)=Sof(H18)=Sof(C)=Sof(H)=FVAR(1) 
7.a Aromatic/amide H refined with riding coordinates: 
 C6(H6), C7(H7), C9(H9), C10(H10), C13(H13), C15(H15), C18(H18), C(H), 
 C15A(H15A), CA(HA), C18A(H18A) 
7.b Idealised Me refined as rotating group: 
 C3(H3A,H3B,H3C), C4(H4A,H4B,H4C), C5(H5A,H5B,H5C), C17(H17A,H17B,H17C), 
 C17A(H17D,H17E,H17F) 
;
_olex2_submission_special_instructions 'No special instructions were received'

loop_
_space_group_symop_operation_xyz
'x, y, z'
'-y, x-y, z'
'-x+y, -x, z'
'x+2/3, y+1/3, z+1/3'
'-y+2/3, x-y+1/3, z+1/3'
'-x+y+2/3, -x+1/3, z+1/3'
'x+1/3, y+2/3, z+2/3'
'-y+1/3, x-y+2/3, z+2/3'
'-x+y+1/3, -x+2/3, z+2/3'
'-x, -y, -z'
'y, -x+y, -z'
'x-y, x, -z'
'-x+2/3, -y+1/3, -z+1/3'
'y+2/3, -x+y+1/3, -z+1/3'
'x-y+2/3, x+1/3, -z+1/3'
'-x+1/3, -y+2/3, -z+2/3'
'y+1/3, -x+y+2/3, -z+2/3'
'x-y+1/3, x+2/3, -z+2/3'

loop_
_atom_site_label
_atom_site_type_symbol
_atom_site_fract_x
_atom_site_fract_y
_atom_site_fract_z
_atom_site_U_iso_or_equiv
_atom_site_adp_type
_atom_site_occupancy
_atom_site_site_symmetry_order
_atom_site_calc_flag
_atom_site_refinement_flags_posn
_atom_site_refinement_flags_adp
_atom_site_refinement_flags_occupancy
_atom_site_disorder_assembly
_atom_site_disorder_group
Ag1 Ag 0.07732(2) 0.07018(2) 0.40637(2) 0.02422(7) Uani 1 1 d . U . . .
Ag2 Ag 0.10387(2) 0.18226(2) 0.49990(2) 0.02655(8) Uani 1 1 d . U . . .
S1 S 0.01094(3) 0.12044(3) 0.42157(4) 0.02076(14) Uani 1 1 d . U . . .
F1 F 0.28823(17) 0.30448(14) 0.38565(17) 0.0829(11) Uani 1 1 d . U . . .
F2 F 0.30593(12) 0.24151(15) 0.32929(16) 0.0643(8) Uani 1 1 d . U . . .
F3 F 0.24305(15) 0.27291(14) 0.29454(16) 0.0656(8) Uani 1 1 d . U . . .
O1 O 0.20478(12) 0.19403(12) 0.43796(13) 0.0352(5) Uani 1 1 d . U . . .
O2 O 0.16549(12) 0.15374(12) 0.34068(13) 0.0367(6) Uani 1 1 d . U . . .
O3 O 0.19028(12) 0.51065(12) 0.5630(2) 0.0577(10) Uani 1 1 d . U . . .
C1 C 0.01356(16) 0.16321(16) 0.34541(16) 0.0290(6) Uani 1 1 d . U . . .
N2 N 0.16289(13) 0.29081(13) 0.50579(15) 0.0285(6) Uani 1 1 d . U . . .
N3 N 0.26821(11) 0.48965(12) 0.53812(15) 0.0275(6) Uani 1 1 d D U . . .
C16 C 0.20385(16) 0.19422(16) 0.37894(19) 0.0325(7) Uani 1 1 d . U . . .
C2 C 0.2605(2) 0.2543(2) 0.3468(2) 0.0463(9) Uani 1 1 d . U . . .
C3 C 0.07491(19) 0.22792(19) 0.3453(2) 0.0428(9) Uani 1 1 d . U . . .
H3A H 0.077017 0.250765 0.383642 0.064 Uiso 1 1 calc R U . . .
H3B H 0.075253 0.252126 0.308782 0.064 Uiso 1 1 calc R U . . .
H3C H 0.111109 0.221641 0.343500 0.064 Uiso 1 1 calc R U . . .
C4 C -0.04449(19) 0.1723(2) 0.3447(2) 0.0411(9) Uani 1 1 d . U . . .
H4A H -0.082751 0.131346 0.347828 0.062 Uiso 1 1 calc R U . . .
H4B H -0.045079 0.192645 0.305491 0.062 Uiso 1 1 calc R U . . .
H4C H -0.042217 0.198457 0.380191 0.062 Uiso 1 1 calc R U . . .
C5 C 0.0110(2) 0.1226(2) 0.28889(19) 0.0451(9) Uani 1 1 d . U . . .
H5A H 0.048911 0.119234 0.288240 0.068 Uiso 1 1 calc R U . . .
H5B H 0.008238 0.142183 0.249987 0.068 Uiso 1 1 calc R U . . .
H5C H -0.025890 0.080730 0.292692 0.068 Uiso 1 1 calc R U . . .
C6 C 0.13440(16) 0.32586(16) 0.5111(2) 0.0372(8) Uani 1 1 d . U . . .
H6 H 0.090073 0.304820 0.507915 0.045 Uiso 1 1 calc R U . . .
C7 C 0.16603(17) 0.39092(16) 0.5210(2) 0.0408(9) Uani 1 1 d . U . . .
H7 H 0.143369 0.412644 0.523607 0.049 Uiso 1 1 calc R U . . .
C8 C 0.23213(15) 0.42374(14) 0.52689(17) 0.0258(6) Uani 1 1 d . U . . .
C9 C 0.26305(15) 0.38859(15) 0.51988(18) 0.0297(7) Uani 1 1 d . U . . .
H9 H 0.307372 0.408616 0.522283 0.036 Uiso 1 1 calc R U . . .
C10 C 0.22700(16) 0.32347(15) 0.50929(19) 0.0327(7) Uani 1 1 d . U . . .
H10 H 0.248531 0.300826 0.504269 0.039 Uiso 1 1 calc R U . . .
C11 C 0.24653(16) 0.52988(15) 0.5519(2) 0.0363(8) Uani 1 1 d . U . . .
C12 C 0.29364(15) 0.60032(15) 0.5529(2) 0.0327(7) Uani 1 1 d . U . . .
C13 C 0.35965(15) 0.62696(15) 0.5529(2) 0.0346(8) Uani 1 1 d . U . . .
H13 H 0.377332 0.600468 0.552840 0.041 Uiso 1 1 calc R U . . .
O4 O 0.1168(2) 0.59704(14) 0.5164(2) 0.0233(8) Uani 0.571(5) 1 d D U P A 1
C14 C 0.0912(3) 0.5428(3) 0.5269(4) 0.0324(10) Uani 0.571(5) 1 d D U P A 1
C15 C 0.0659(5) 0.4860(4) 0.4782(5) 0.0471(14) Uani 0.571(5) 1 d D U P A 1
H15 H 0.071343 0.487650 0.434086 0.057 Uiso 0.571(5) 1 calc R U P A 1
N16 N 0.0734(3) 0.5169(3) 0.5855(3) 0.0463(10) Uani 0.571(5) 1 d D U P A 1
C17 C 0.1019(6) 0.5592(6) 0.6397(5) 0.0722(18) Uani 0.571(5) 1 d D U P A 1
H17A H 0.141458 0.561236 0.650636 0.108 Uiso 0.571(5) 1 calc R U P A 1
H17B H 0.073209 0.543162 0.675436 0.108 Uiso 0.571(5) 1 calc R U P A 1
H17C H 0.109840 0.601148 0.628795 0.108 Uiso 0.571(5) 1 calc R U P A 1
C18 C 0.0482(4) 0.4477(5) 0.5855(6) 0.0549(15) Uani 0.571(5) 1 d D U P A 1
H18 H 0.043752 0.421151 0.619747 0.066 Uiso 0.571(5) 1 calc R U P A 1
C C 0.0320(4) 0.4307(4) 0.5186(5) 0.0651(16) Uani 0.571(5) 1 d D U P A 1
H H 0.003611 0.389756 0.503966 0.078 Uiso 0.571(5) 1 calc R U P A 1
O4A O 0.0805(8) 0.4971(7) 0.4704(6) 0.098(4) Uani 0.429(5) 1 d D U P A 2
C14A C 0.0633(4) 0.4955(4) 0.5305(5) 0.0445(13) Uani 0.429(5) 1 d D U P A 2
C15A C 0.0336(7) 0.4384(6) 0.5709(7) 0.053(2) Uani 0.429(5) 1 d D U P A 2
H15A H 0.012208 0.395189 0.560241 0.064 Uiso 0.429(5) 1 calc R U P A 2
CA C 0.0490(6) 0.4725(6) 0.6377(6) 0.067(2) Uani 0.429(5) 1 d D U P A 2
HA H 0.036863 0.450937 0.676583 0.080 Uiso 0.429(5) 1 calc R U P A 2
C18A C 0.0825(6) 0.5378(6) 0.6319(7) 0.0591(19) Uani 0.429(5) 1 d D U P A 2
H18A H 0.095466 0.567853 0.664585 0.071 Uiso 0.429(5) 1 calc R U P A 2
N16A N 0.0938(4) 0.5506(4) 0.5601(5) 0.0489(15) Uani 0.429(5) 1 d D U P A 2
C17A C 0.1240(5) 0.6076(4) 0.5307(5) 0.0233(8) Uani 0.429(5) 1 d D U P A 2
H17D H 0.146248 0.604907 0.493932 0.035 Uiso 0.429(5) 1 calc R U P A 2
H17E H 0.154026 0.639148 0.559702 0.035 Uiso 0.429(5) 1 calc R U P A 2
H17F H 0.093276 0.619499 0.517608 0.035 Uiso 0.429(5) 1 calc R U P A 2

loop_
_atom_site_aniso_label
_atom_site_aniso_U_11
_atom_site_aniso_U_22
_atom_site_aniso_U_33
_atom_site_aniso_U_23
_atom_site_aniso_U_13
_atom_site_aniso_U_12
Ag1 0.02328(12) 0.02180(12) 0.03091(14) -0.00054(8) -0.00109(9) 0.01378(9)
Ag2 0.02461(12) 0.01657(11) 0.03508(14) -0.00130(9) -0.00442(9) 0.00776(9)
S1 0.0188(3) 0.0170(3) 0.0271(4) 0.0021(3) -0.0003(3) 0.0094(3)
F1 0.076(2) 0.0379(15) 0.082(2) -0.0035(14) 0.0183(17) -0.0113(14)
F2 0.0324(13) 0.076(2) 0.0769(19) 0.0193(16) 0.0197(13) 0.0216(13)
F3 0.0583(17) 0.0487(16) 0.080(2) 0.0333(14) 0.0123(15) 0.0193(14)
O1 0.0296(12) 0.0322(13) 0.0462(15) 0.0016(11) 0.0046(11) 0.0173(11)
O2 0.0323(13) 0.0286(12) 0.0462(15) 0.0010(11) 0.0052(11) 0.0128(10)
O3 0.0184(12) 0.0203(12) 0.133(3) -0.0046(15) 0.0105(15) 0.0081(10)
C1 0.0303(16) 0.0276(15) 0.0326(16) 0.0093(12) 0.0013(13) 0.0172(13)
N2 0.0228(12) 0.0186(11) 0.0424(16) -0.0016(11) -0.0019(11) 0.0092(10)
N3 0.0188(11) 0.0157(11) 0.0462(16) 0.0014(11) 0.0010(11) 0.0072(10)
C16 0.0254(15) 0.0257(15) 0.049(2) 0.0069(14) 0.0097(14) 0.0151(13)
C2 0.0354(19) 0.0330(18) 0.059(2) 0.0075(17) 0.0111(17) 0.0084(15)
C3 0.0354(19) 0.0324(18) 0.056(2) 0.0190(17) 0.0007(17) 0.0137(15)
C4 0.0388(19) 0.046(2) 0.049(2) 0.0182(18) 0.0022(17) 0.0293(18)
C5 0.060(3) 0.053(2) 0.0296(18) 0.0056(16) 0.0023(17) 0.034(2)
C6 0.0211(14) 0.0208(15) 0.070(2) -0.0048(15) -0.0051(15) 0.0104(12)
C7 0.0219(15) 0.0203(15) 0.081(3) -0.0047(16) -0.0059(16) 0.0111(13)
C8 0.0215(13) 0.0170(13) 0.0378(16) 0.0018(12) 0.0004(12) 0.0089(11)
C9 0.0185(13) 0.0200(14) 0.049(2) -0.0024(13) 0.0005(13) 0.0087(11)
C10 0.0240(15) 0.0203(14) 0.056(2) -0.0023(14) 0.0010(14) 0.0125(12)
C11 0.0193(14) 0.0167(13) 0.073(2) 0.0000(15) 0.0037(15) 0.0089(12)
C12 0.0168(13) 0.0169(13) 0.064(2) -0.0011(14) 0.0004(14) 0.0084(11)
C13 0.0171(14) 0.0163(14) 0.070(2) 0.0014(14) 0.0030(14) 0.0082(11)
O4 0.0183(11) 0.0192(11) 0.0307(15) -0.0080(10) -0.0056(11) 0.0082(9)
C14 0.0153(19) 0.0255(13) 0.058(2) 0.0053(14) 0.001(2) 0.0116(14)
C15 0.041(3) 0.026(2) 0.081(2) -0.0047(18) -0.008(3) 0.022(2)
N16 0.034(2) 0.0459(18) 0.0654(19) 0.0210(14) 0.0134(18) 0.0251(18)
C17 0.0721(18) 0.0722(18) 0.0721(18) 0.0001(2) 0.0000(2) 0.0361(9)
C18 0.026(3) 0.041(2) 0.098(3) 0.0275(19) 0.014(3) 0.017(2)
C 0.043(3) 0.032(2) 0.112(3) 0.010(2) -0.011(3) 0.012(2)
O4A 0.096(7) 0.071(6) 0.083(3) -0.001(3) 0.010(4) 0.010(5)
C14A 0.026(3) 0.0292(18) 0.080(2) 0.0125(19) -0.004(2) 0.0150(18)
C15A 0.033(4) 0.036(2) 0.091(3) 0.020(2) 0.002(3) 0.018(2)
CA 0.053(4) 0.051(3) 0.085(3) 0.021(2) 0.002(3) 0.017(3)
C18A 0.052(4) 0.049(3) 0.075(2) 0.015(2) 0.006(3) 0.025(3)
N16A 0.031(3) 0.0335(17) 0.078(3) 0.0118(17) 0.003(3) 0.0132(18)
C17A 0.0183(11) 0.0192(11) 0.0307(15) -0.0080(10) -0.0056(11) 0.0082(9)

loop_
_atom_type_symbol
_atom_type_description
_atom_type_scat_dispersion_real
_atom_type_scat_dispersion_imag
_atom_type_scat_source
C C 0.0033 0.0016 'International Tables Vol C Tables 4.2.6.8 and 6.1.1.4'
H H 0.0000 0.0000 'International Tables Vol C Tables 4.2.6.8 and 6.1.1.4'
Ag Ag -0.8971 1.1015 'International Tables Vol C Tables 4.2.6.8 and 6.1.1.4'
F F 0.0171 0.0103 'International Tables Vol C Tables 4.2.6.8 and 6.1.1.4'
N N 0.0061 0.0033 'International Tables Vol C Tables 4.2.6.8 and 6.1.1.4'
O O 0.0106 0.0060 'International Tables Vol C Tables 4.2.6.8 and 6.1.1.4'
S S 0.1246 0.1234 'International Tables Vol C Tables 4.2.6.8 and 6.1.1.4'

loop_
_geom_angle_atom_site_label_1
_geom_angle_atom_site_label_2
_geom_angle_atom_site_label_3
_geom_angle
_geom_angle_site_symmetry_1
_geom_angle_site_symmetry_3
_geom_angle_publ_flag
Ag1 Ag1 Ag1 60.0 3 2 ?
Ag1 Ag1 Ag2 96.872(9) 3 11_556 ?
Ag1 Ag1 Ag2 96.479(9) 2 . ?
Ag1 Ag1 Ag2 136.552(7) 3 . ?
Ag1 Ag1 Ag2 136.636(7) 2 11_556 ?
Ag2 Ag1 Ag2 75.218(6) 11_556 . ?
S1 Ag1 Ag1 51.032(18) . 2 ?
S1 Ag1 Ag1 110.461(18) . 3 ?
S1 Ag1 Ag1 51.179(18) 3 3 ?
S1 Ag1 Ag1 110.606(18) 3 2 ?
S1 Ag1 Ag2 52.968(18) . . ?
S1 Ag1 Ag2 126.62(2) 3 . ?
S1 Ag1 Ag2 53.290(18) 3 11_556 ?
S1 Ag1 Ag2 126.33(2) . 11_556 ?
S1 Ag1 S1 156.28(3) 3 . ?
S1 Ag1 O2 103.53(6) 3 . ?
S1 Ag1 O2 100.08(6) . . ?
O2 Ag1 Ag1 137.49(6) . 3 ?
O2 Ag1 Ag1 134.92(6) . 2 ?
O2 Ag1 Ag2 87.55(6) . 11_556 ?
O2 Ag1 Ag2 85.52(6) . . ?
Ag1 Ag2 Ag1 86.808(11) 12_556 . ?
S1 Ag2 Ag1 81.011(18) 11_556 . ?
S1 Ag2 Ag1 81.239(18) . 12_556 ?
S1 Ag2 Ag1 50.068(17) . . ?
S1 Ag2 Ag1 49.960(17) 11_556 12_556 ?
S1 Ag2 S1 113.48(3) . 11_556 ?
N2 Ag2 Ag1 133.03(8) . 12_556 ?
N2 Ag2 Ag1 140.17(8) . . ?
N2 Ag2 S1 121.94(8) . 11_556 ?
N2 Ag2 S1 124.45(8) . . ?
Ag1 S1 Ag1 77.79(2) 2 . ?
Ag1 S1 Ag2 76.96(2) . . ?
Ag1 S1 Ag2 134.79(3) . 12_556 ?
Ag1 S1 Ag2 76.75(2) 2 12_556 ?
Ag1 S1 Ag2 134.95(3) 2 . ?
Ag2 S1 Ag2 95.96(3) . 12_556 ?
C1 S1 Ag1 106.87(11) . 2 ?
C1 S1 Ag1 108.00(11) . . ?
C1 S1 Ag2 114.85(11) . 12_556 ?
C1 S1 Ag2 116.17(11) . . ?
C16 O2 Ag1 106.3(2) . . ?
C3 C1 S1 108.2(2) . . ?
C4 C1 S1 107.9(2) . . ?
C4 C1 C3 110.2(3) . . ?
C5 C1 S1 109.0(2) . . ?
C5 C1 C3 111.5(3) . . ?
C5 C1 C4 109.9(3) . . ?
C6 N2 Ag2 120.7(2) . . ?
C6 N2 C10 115.5(3) . . ?
C10 N2 Ag2 123.6(2) . . ?
C11 N3 C8 127.7(3) . . ?
O1 C16 O2 130.4(3) . . ?
O1 C16 C2 115.1(3) . . ?
O2 C16 C2 114.5(3) . . ?
F1 C2 F2 106.3(4) . . ?
F1 C2 C16 113.1(4) . . ?
F2 C2 C16 110.1(3) . . ?
F3 C2 F1 107.2(4) . . ?
F3 C2 F2 106.8(4) . . ?
F3 C2 C16 113.0(4) . . ?
C1 C3 H3A 109.5 . . ?
C1 C3 H3B 109.5 . . ?
C1 C3 H3C 109.5 . . ?
H3A C3 H3B 109.5 . . ?
H3A C3 H3C 109.5 . . ?
H3B C3 H3C 109.5 . . ?
C1 C4 H4A 109.5 . . ?
C1 C4 H4B 109.5 . . ?
C1 C4 H4C 109.5 . . ?
H4A C4 H4B 109.5 . . ?
H4A C4 H4C 109.5 . . ?
H4B C4 H4C 109.5 . . ?
C1 C5 H5A 109.5 . . ?
C1 C5 H5B 109.5 . . ?
C1 C5 H5C 109.5 . . ?
H5A C5 H5B 109.5 . . ?
H5A C5 H5C 109.5 . . ?
H5B C5 H5C 109.5 . . ?
N2 C6 H6 117.7 . . ?
N2 C6 C7 124.6(3) . . ?
C7 C6 H6 117.7 . . ?
C6 C7 H7 120.4 . . ?
C6 C7 C8 119.2(3) . . ?
C8 C7 H7 120.4 . . ?
C7 C8 N3 123.2(3) . . ?
C7 C8 C9 117.2(3) . . ?
C9 C8 N3 119.5(3) . . ?
C8 C9 H9 120.4 . . ?
C10 C9 C8 119.1(3) . . ?
C10 C9 H9 120.4 . . ?
N2 C10 C9 124.2(3) . . ?
N2 C10 H10 117.9 . . ?
C9 C10 H10 117.9 . . ?
O3 C11 N3 121.9(3) . . ?
O3 C11 C12 119.9(3) . . ?
N3 C11 C12 118.2(3) . . ?
C13 C12 C11 115.8(3) 3_565 . ?
C13 C12 C11 124.7(3) . . ?
C13 C12 C13 119.6(3) . 3_565 ?
C12 C13 C12 120.4(3) . 2_665 ?
C12 C13 H13 119.8 . . ?
C12 C13 H13 119.8 2_665 . ?
O4 C14 C15 128.5(7) . . ?
O4 C14 N16 124.4(7) . . ?
N16 C14 C15 107.0(6) . . ?
C14 C15 H15 128.6 . . ?
C C15 C14 102.8(8) . . ?
C C15 H15 128.6 . . ?
C14 N16 C17 117.2(8) . . ?
C14 N16 C18 112.6(7) . . ?
C17 N16 C18 125.7(8) . . ?
N16 C17 H17A 109.5 . . ?
N16 C17 H17B 109.5 . . ?
N16 C17 H17C 109.5 . . ?
H17A C17 H17B 109.5 . . ?
H17A C17 H17C 109.5 . . ?
H17B C17 H17C 109.5 . . ?
N16 C18 H18 128.6 . . ?
C C18 N16 102.7(7) . . ?
C C18 H18 128.6 . . ?
C15 C C18 110.8(8) . . ?
C15 C H 124.6 . . ?
C18 C H 124.6 . . ?
O4A C14A C15A 125.3(11) . . ?
N16A C14A O4A 114.4(10) . . ?
N16A C14A C15A 116.4(10) . . ?
C14A C15A H15A 130.9 . . ?
C14A C15A CA 98.3(9) . . ?
CA C15A H15A 130.9 . . ?
C15A CA HA 124.0 . . ?
C18A CA C15A 111.9(10) . . ?
C18A CA HA 124.0 . . ?
CA C18A H18A 127.4 . . ?
CA C18A N16A 105.2(11) . . ?
N16A C18A H18A 127.4 . . ?
C14A N16A C18A 107.9(9) . . ?
C14A N16A C17A 124.5(10) . . ?
C17A N16A C18A 127.3(9) . . ?
N16A C17A H17D 109.5 . . ?
N16A C17A H17E 109.5 . . ?
N16A C17A H17F 109.5 . . ?
H17D C17A H17E 109.5 . . ?
H17D C17A H17F 109.5 . . ?
H17E C17A H17F 109.5 . . ?

loop_
_geom_bond_atom_site_label_1
_geom_bond_atom_site_label_2
_geom_bond_distance
_geom_bond_site_symmetry_2
_geom_bond_publ_flag
Ag1 Ag1 3.0963(4) 3 ?
Ag1 Ag1 3.0964(4) 2 ?
Ag1 Ag2 3.1359(3) . ?
Ag1 Ag2 3.1315(3) 11_556 ?
Ag1 S1 2.4682(7) . ?
Ag1 S1 2.4631(7) 3 ?
Ag1 O2 2.490(3) . ?
Ag2 S1 2.5696(8) . ?
Ag2 S1 2.5791(8) 11_556 ?
Ag2 N2 2.277(3) . ?
S1 C1 1.883(3) . ?
F1 C2 1.330(5) . ?
F2 C2 1.332(5) . ?
F3 C2 1.328(6) . ?
O1 C16 1.235(5) . ?
O2 C16 1.245(5) . ?
O3 C11 1.218(4) . ?
C1 C3 1.524(5) . ?
C1 C4 1.523(5) . ?
C1 C5 1.518(5) . ?
N2 C6 1.336(4) . ?
N2 C10 1.343(4) . ?
N3 C8 1.400(4) . ?
N3 C11 1.346(4) . ?
C16 C2 1.563(5) . ?
C3 H3A 0.9600 . ?
C3 H3B 0.9600 . ?
C3 H3C 0.9600 . ?
C4 H4A 0.9600 . ?
C4 H4B 0.9600 . ?
C4 H4C 0.9600 . ?
C5 H5A 0.9600 . ?
C5 H5B 0.9600 . ?
C5 H5C 0.9600 . ?
C6 H6 0.9300 . ?
C6 C7 1.377(5) . ?
C7 H7 0.9300 . ?
C7 C8 1.388(5) . ?
C8 C9 1.391(4) . ?
C9 H9 0.9300 . ?
C9 C10 1.383(4) . ?
C10 H10 0.9300 . ?
C11 C12 1.501(4) . ?
C12 C13 1.389(4) . ?
C12 C13 1.398(4) 3_565 ?
C13 H13 0.9300 . ?
O4 C14 1.157(7) . ?
C14 C15 1.566(12) . ?
C14 N16 1.346(9) . ?
C15 H15 0.9300 . ?
C15 C 1.441(12) . ?
N16 C17 1.448(12) . ?
N16 C18 1.466(12) . ?
C17 H17A 0.9600 . ?
C17 H17B 0.9600 . ?
C17 H17C 0.9600 . ?
C18 H18 0.9300 . ?
C18 C 1.456(14) . ?
C H 0.9300 . ?
O4A C14A 1.318(14) . ?
C14A C15A 1.464(14) . ?
C14A N16A 1.310(11) . ?
C15A H15A 0.9300 . ?
C15A CA 1.570(16) . ?
CA HA 0.9300 . ?
CA C18A 1.372(14) . ?
C18A H18A 0.9300 . ?
C18A N16A 1.531(15) . ?
N16A C17A 1.343(11) . ?
C17A H17D 0.9600 . ?
C17A H17E 0.9600 . ?
C17A H17F 0.9600 . ?

loop_
_geom_torsion_atom_site_label_1
_geom_torsion_atom_site_label_2
_geom_torsion_atom_site_label_3
_geom_torsion_atom_site_label_4
_geom_torsion
_geom_torsion_site_symmetry_1
_geom_torsion_site_symmetry_2
_geom_torsion_site_symmetry_3
_geom_torsion_site_symmetry_4
_geom_torsion_publ_flag
Ag1 S1 C1 C3 -81.7(3) . . . . ?
Ag1 S1 C1 C3 -164.0(2) 2 . . . ?
Ag1 S1 C1 C4 76.7(3) 2 . . . ?
Ag1 S1 C1 C4 159.0(2) . . . . ?
Ag1 S1 C1 C5 39.7(3) . . . . ?
Ag1 S1 C1 C5 -42.6(3) 2 . . . ?
Ag1 O2 C16 O1 6.1(5) . . . . ?
Ag1 O2 C16 C2 -175.1(2) . . . . ?
Ag2 S1 C1 C3 2.3(3) . . . . ?
Ag2 S1 C1 C3 113.1(2) 12_556 . . . ?
Ag2 S1 C1 C4 -6.2(3) 12_556 . . . ?
Ag2 S1 C1 C4 -117.0(2) . . . . ?
Ag2 S1 C1 C5 -125.5(2) 12_556 . . . ?
Ag2 S1 C1 C5 123.7(2) . . . . ?
Ag2 N2 C6 C7 173.6(4) . . . . ?
Ag2 N2 C10 C9 -172.6(3) . . . . ?
O1 C16 C2 F1 -21.3(5) . . . . ?
O1 C16 C2 F2 97.4(4) . . . . ?
O1 C16 C2 F3 -143.3(4) . . . . ?
O2 C16 C2 F1 159.7(4) . . . . ?
O2 C16 C2 F2 -81.6(4) . . . . ?
O2 C16 C2 F3 37.7(5) . . . . ?
O3 C11 C12 C13 167.4(5) . . . . ?
O3 C11 C12 C13 -13.6(6) . . . 3_565 ?
N2 C6 C7 C8 -0.9(7) . . . . ?
N3 C8 C9 C10 179.5(3) . . . . ?
N3 C11 C12 C13 -13.1(7) . . . . ?
N3 C11 C12 C13 166.0(4) . . . 3_565 ?
C6 N2 C10 C9 2.2(6) . . . . ?
C6 C7 C8 N3 -178.8(4) . . . . ?
C6 C7 C8 C9 2.5(6) . . . . ?
C7 C8 C9 C10 -1.8(6) . . . . ?
C8 N3 C11 O3 8.1(7) . . . . ?
C8 N3 C11 C12 -171.4(4) . . . . ?
C8 C9 C10 N2 -0.7(6) . . . . ?
C10 N2 C6 C7 -1.4(6) . . . . ?
C11 N3 C8 C7 8.1(6) . . . . ?
C11 N3 C8 C9 -173.3(4) . . . . ?
C11 C12 C13 C12 179.1(3) . . . 2_665 ?
C13 C12 C13 C12 0.1(9) 3_565 . . 2_665 ?
O4 C14 C15 C -173.0(7) . . . . ?
O4 C14 N16 C17 -16.3(11) . . . . ?
O4 C14 N16 C18 -173.9(7) . . . . ?
C14 C15 C C18 -14.4(10) . . . . ?
C14 N16 C18 C -19.0(9) . . . . ?
C15 C14 N16 C17 168.2(8) . . . . ?
C15 C14 N16 C18 10.6(8) . . . . ?
N16 C14 C15 C 2.3(8) . . . . ?
N16 C18 C C15 20.3(10) . . . . ?
C17 N16 C18 C -174.3(9) . . . . ?
O4A C14A C15A CA 160.6(13) . . . . ?
O4A C14A N16A C18A -165.0(12) . . . . ?
O4A C14A N16A C17A 20.7(17) . . . . ?
C14A C15A CA C18A -0.6(15) . . . . ?
C15A C14A N16A C18A -6.0(13) . . . . ?
C15A C14A N16A C17A 179.7(11) . . . . ?
C15A CA C18A N16A -2.5(15) . . . . ?
CA C18A N16A C14A 5.1(13) . . . . ?
CA C18A N16A C17A 179.2(12) . . . . ?
N16A C14A C15A CA 4.2(13) . . . . ?
